data_7017408
loop_
_publ_author_name
'Kutasi, Anna M.'
'Turner, David R.'
'Moubaraki, Boujemaa'
'Batten, Stuart R.'
'Murray, Keith S.'

_publ_section_title
;
 Complexes of a hexa-nitrile dianion with neutral, chelating co-ligands:
 Self-assembly, structure and magnetism.
;
_journal_issue 45
_journal_name_full 'Dalton transactions (Cambridge, England : 2003)'
_journal_page_first 12358
_journal_page_last 12367
_journal_paper_doi 10.1039/c1dt11369k
_journal_volume 40
_journal_year 2011
_chemical_formula_moiety 'C30 H24 Fe N6, C12 N6'
_chemical_formula_sum 'C42 H24 Fe N12'
_chemical_formula_weight 752.58
_chemical_name_common (Fe(2,2'-bipy)3)(HCTMCP)
_chemical_name_systematic
;
[Fe(2,2'-bipy)3](HCTMCP)
;
_space_group_IT_number 154
_symmetry_cell_setting trigonal
_symmetry_space_group_name_Hall 'P 32 2"'
_symmetry_space_group_name_H-M 'P 32 2 1'
_atom_sites_solution_hydrogens geom
_atom_sites_solution_primary direct
_atom_sites_solution_secondary difmap
_audit_creation_method SHELXL-97
_cell_angle_alpha 90.00
_cell_angle_beta 90.00
_cell_angle_gamma 120.00
_cell_formula_units_Z 3
_cell_length_a 12.92040(10)
_cell_length_b 12.92040(10)
_cell_length_c 17.7791(2)
_cell_measurement_reflns_used 27330
_cell_measurement_temperature 123(1)
_cell_measurement_theta_max 27.47
_cell_measurement_theta_min 3.36
_cell_volume 2570.35(4)
_computing_cell_refinement 'DENZO-SMN (Otwinowski & Minor, 1997)'
_computing_data_collection 'Collect (Hooft, 1999)'
_computing_data_reduction 'DENZO-SMN (Otwinowski & Minor, 1997)'
_computing_molecular_graphics 'X-Seed (Barbour, 1999)'
_computing_publication_material 'CIFTAB (Sheldrick, 1997)'
_computing_structure_refinement 'SHELXL-97 (Sheldrick, 1997)'
_computing_structure_solution 'SHELXS-97 (Sheldrick, 1990)'
_diffrn_ambient_temperature 123(1)
_diffrn_measured_fraction_theta_full 0.997
_diffrn_measured_fraction_theta_max 0.997
_diffrn_measurement_device_type 'Nonius KappaCCD'
_diffrn_measurement_method 'phi and omega scans'
_diffrn_radiation_monochromator graphite
_diffrn_radiation_source 'fine-focus sealed tube'
_diffrn_radiation_type MoK\a
_diffrn_radiation_wavelength 0.71073
_diffrn_reflns_av_R_equivalents 0.0311
_diffrn_reflns_av_sigmaI/netI 0.0209
_diffrn_reflns_limit_h_max 14
_diffrn_reflns_limit_h_min -14
_diffrn_reflns_limit_k_max 16
_diffrn_reflns_limit_k_min -16
_diffrn_reflns_limit_l_max 23
_diffrn_reflns_limit_l_min -23
_diffrn_reflns_number 27330
_diffrn_reflns_theta_full 27.47
_diffrn_reflns_theta_max 27.47
_diffrn_reflns_theta_min 3.36
_exptl_absorpt_coefficient_mu 0.493
_exptl_absorpt_correction_T_max 0.9297
_exptl_absorpt_correction_T_min 0.8348
_exptl_absorpt_correction_type empirical
_exptl_absorpt_process_details SORTAV
_exptl_crystal_colour red
_exptl_crystal_density_diffrn 1.459
_exptl_crystal_density_method 'not measured'
_exptl_crystal_description needle
_exptl_crystal_F_000 1158
_exptl_crystal_size_max 0.38
_exptl_crystal_size_mid 0.25
_exptl_crystal_size_min 0.15
_refine_diff_density_max 0.216
_refine_diff_density_min -0.333
_refine_diff_density_rms 0.052
_refine_ls_abs_structure_details 'Flack H D (1983), Acta Cryst. A39, 876-881'
_refine_ls_abs_structure_Flack 0.006(10)
_refine_ls_extinction_method none
_refine_ls_goodness_of_fit_ref 1.030
_refine_ls_hydrogen_treatment constr
_refine_ls_matrix_type full
_refine_ls_number_parameters 250
_refine_ls_number_reflns 3932
_refine_ls_number_restraints 0
_refine_ls_restrained_S_all 1.030
_refine_ls_R_factor_all 0.0251
_refine_ls_R_factor_gt 0.0227
_refine_ls_shift/su_max 0.001
_refine_ls_shift/su_mean 0.000
_refine_ls_structure_factor_coef Fsqd
_refine_ls_weighting_details 'calc w=1/[\s^2^(Fo^2^)+(0.2000P)^2^+0.0000P] where P=(Fo^2^+2Fc^2^)/3'
_refine_ls_weighting_scheme calc
_refine_ls_wR_factor_gt 0.0581
_refine_ls_wR_factor_ref 0.0593
_reflns_number_gt 3766
_reflns_number_total 3932
_reflns_threshold_expression >2sigma(I)
_cod_data_source_file c1dt11369k.txt
_cod_data_source_block 2Fe
_cod_depositor_comments
;
The following automatic conversions were performed:

'_exptl_absorpt_correction_type' value 'Empirical' changed to
'empirical' according to
/home/saulius/struct/CIF-dictionaries/cif_core.dic dictionary named
'cif_core.dic' version 2.4.1 from 2010-06-29.

Automatic conversion script
Id: cif_fix_values 1715 2011-07-08 13:25:40Z adriana 
;
_cod_original_sg_symbol_H-M P3221
_cod_database_code 7017408

loop_
_symmetry_equiv_pos_as_xyz
'x, y, z'
'-y, x-y, z+2/3'
'-x+y, -x, z+1/3'
'x-y, -y, -z+1/3'
'-x, -x+y, -z+2/3'
'y, x, -z'

loop_
_atom_site_label
_atom_site_type_symbol
_atom_site_fract_x
_atom_site_fract_y
_atom_site_fract_z
_atom_site_U_iso_or_equiv
_atom_site_adp_type
_atom_site_occupancy
_atom_site_symmetry_multiplicity
_atom_site_calc_flag
_atom_site_refinement_flags
Fe1 Fe 0.56316(2) 0.56316(2) 0.0000 0.01237(7) Uani 1 2 d S
N10 N 0.67187(10) 0.68475(10) 0.07208(6) 0.0149(2) Uani 1 1 d .
C11 C 0.66032(13) 0.68301(13) 0.14774(8) 0.0185(3) Uani 1 1 d .
H11 H 0.5885 0.6227 0.1700 0.022 Uiso 1 1 calc R
C12 C 0.74932(15) 0.76588(14) 0.19381(8) 0.0229(3) Uani 1 1 d .
H12 H 0.7373 0.7642 0.2466 0.027 Uiso 1 1 calc R
C13 C 0.85595(15) 0.85124(14) 0.16239(9) 0.0259(3) Uani 1 1 d .
H13 H 0.9202 0.9051 0.1936 0.031 Uiso 1 1 calc R
C14 C 0.86799(14) 0.85731(13) 0.08484(8) 0.0232(3) Uani 1 1 d .
H14 H 0.9396 0.9168 0.0618 0.028 Uiso 1 1 calc R
C15 C 0.77339(13) 0.77482(12) 0.04154(8) 0.0168(3) Uani 1 1 d .
N20 N 0.64451(10) 0.47167(10) 0.02074(6) 0.0147(2) Uani 1 1 d .
C21 C 0.74291(13) 0.48359(14) -0.01366(8) 0.0203(3) Uani 1 1 d .
H21 H 0.7776 0.5403 -0.0532 0.024 Uiso 1 1 calc R
C22 C 0.79557(14) 0.41704(15) 0.00594(9) 0.0241(3) Uani 1 1 d .
H22 H 0.8642 0.4272 -0.0201 0.029 Uiso 1 1 calc R
C23 C 0.74683(14) 0.33520(14) 0.06419(9) 0.0247(3) Uani 1 1 d .
H23 H 0.7808 0.2876 0.0782 0.030 Uiso 1 1 calc R
C24 C 0.64816(13) 0.32407(13) 0.10137(9) 0.0214(3) Uani 1 1 d .
H24 H 0.6149 0.2703 0.1424 0.026 Uiso 1 1 calc R
C25 C 0.59747(13) 0.39198(12) 0.07852(8) 0.0160(3) Uani 1 1 d .
C26 C 0.48928(12) 0.38369(12) 0.11132(7) 0.0157(3) Uani 1 1 d .
C27 C 0.42555(14) 0.30837(13) 0.17058(7) 0.0207(3) Uani 1 1 d .
H27 H 0.4506 0.2573 0.1922 0.025 Uiso 1 1 calc R
C28 C 0.32557(14) 0.30860(14) 0.19764(8) 0.0241(3) Uani 1 1 d .
H28 H 0.2807 0.2576 0.2380 0.029 Uiso 1 1 calc R
C29 C 0.29191(13) 0.38449(14) 0.16490(8) 0.0230(3) Uani 1 1 d .
H29 H 0.2239 0.3869 0.1829 0.028 Uiso 1 1 calc R
C30 C 0.35824(12) 0.45677(14) 0.10576(8) 0.0189(3) Uani 1 1 d .
H30 H 0.3337 0.5076 0.0831 0.023 Uiso 1 1 calc R
N30 N 0.45594(11) 0.45790(10) 0.07910(6) 0.0152(2) Uani 1 1 d .
C101 C 0.60850(12) 0.58879(13) 0.46301(7) 0.0181(3) Uani 1 1 d .
C110 C 0.68181(12) 0.62779(14) 0.39935(8) 0.0191(3) Uani 1 1 d .
C111 C 0.65376(13) 0.55422(14) 0.33458(8) 0.0202(3) Uani 1 1 d .
N112 N 0.63276(13) 0.49530(13) 0.28151(7) 0.0269(3) Uani 1 1 d .
C113 C 0.78837(14) 0.74145(14) 0.39980(8) 0.0218(3) Uani 1 1 d .
N114 N 0.87300(13) 0.83395(13) 0.40074(8) 0.0332(3) Uani 1 1 d .
C102 C 0.50552(16) 0.50552(16) 0.5000 0.0186(4) Uani 1 2 d S
C120 C 0.39666(16) 0.39666(16) 0.5000 0.0189(4) Uani 1 2 d S
C121 C 0.35295(14) 0.32642(14) 0.43374(8) 0.0221(3) Uani 1 1 d .
N122 N 0.31588(14) 0.26914(13) 0.38058(8) 0.0336(3) Uani 1 1 d .

loop_
_atom_site_aniso_label
_atom_site_aniso_U_11
_atom_site_aniso_U_22
_atom_site_aniso_U_33
_atom_site_aniso_U_23
_atom_site_aniso_U_13
_atom_site_aniso_U_12
Fe1 0.01174(10) 0.01174(10) 0.01303(11) 0.00004(5) -0.00004(5) 0.00541(11)
N10 0.0146(6) 0.0156(6) 0.0158(5) -0.0014(4) -0.0021(4) 0.0085(5)
C11 0.0220(7) 0.0193(7) 0.0155(6) -0.0015(5) -0.0024(5) 0.0113(6)
C12 0.0331(8) 0.0211(7) 0.0173(7) -0.0029(6) -0.0069(6) 0.0156(7)
C13 0.0307(8) 0.0168(7) 0.0281(7) -0.0060(6) -0.0140(7) 0.0103(7)
C14 0.0202(7) 0.0158(7) 0.0303(8) -0.0007(6) -0.0046(6) 0.0066(6)
C15 0.0157(7) 0.0145(6) 0.0207(7) 0.0002(6) -0.0012(5) 0.0079(6)
N20 0.0132(6) 0.0142(5) 0.0160(5) -0.0007(5) -0.0012(4) 0.0062(4)
C21 0.0172(7) 0.0221(7) 0.0220(7) 0.0017(6) 0.0022(6) 0.0100(6)
C22 0.0180(7) 0.0276(8) 0.0307(8) -0.0013(6) 0.0003(6) 0.0145(6)
C23 0.0214(8) 0.0219(8) 0.0337(8) -0.0021(6) -0.0084(6) 0.0131(7)
C24 0.0195(7) 0.0168(7) 0.0252(7) 0.0020(6) -0.0059(6) 0.0070(6)
C25 0.0149(7) 0.0145(6) 0.0158(6) -0.0007(5) -0.0036(5) 0.0053(5)
C26 0.0157(7) 0.0143(6) 0.0147(6) -0.0014(5) -0.0030(5) 0.0056(6)
C27 0.0229(8) 0.0180(7) 0.0171(6) 0.0023(5) -0.0017(6) 0.0073(6)
C28 0.0227(8) 0.0233(8) 0.0179(7) 0.0016(6) 0.0036(6) 0.0051(6)
C29 0.0162(7) 0.0235(8) 0.0231(7) -0.0030(6) 0.0048(6) 0.0053(6)
C30 0.0154(6) 0.0192(7) 0.0205(6) -0.0016(6) 0.0009(5) 0.0075(6)
N30 0.0144(6) 0.0147(6) 0.0142(5) -0.0013(4) -0.0009(4) 0.0056(5)
C101 0.0176(6) 0.0164(7) 0.0215(7) 0.0003(6) -0.0033(5) 0.0095(6)
C110 0.0174(6) 0.0172(7) 0.0204(6) 0.0018(6) 0.0000(5) 0.0069(6)
C111 0.0157(7) 0.0197(7) 0.0218(7) 0.0060(6) 0.0016(5) 0.0064(6)
N112 0.0259(7) 0.0283(7) 0.0221(6) -0.0006(6) 0.0001(6) 0.0103(6)
C113 0.0233(8) 0.0223(8) 0.0194(7) 0.0032(6) 0.0002(6) 0.0111(7)
N114 0.0291(8) 0.0242(7) 0.0351(8) 0.0028(6) 0.0003(6) 0.0050(7)
C102 0.0198(8) 0.0198(8) 0.0182(9) 0.0014(3) -0.0014(3) 0.0112(8)
C120 0.0186(7) 0.0186(7) 0.0176(9) 0.0011(4) -0.0011(4) 0.0079(9)
C121 0.0221(8) 0.0186(7) 0.0229(7) 0.0043(6) -0.0001(6) 0.0081(6)
N122 0.0414(9) 0.0255(7) 0.0230(7) -0.0002(6) -0.0021(6) 0.0085(7)

loop_
_atom_type_symbol
_atom_type_description
_atom_type_scat_dispersion_real
_atom_type_scat_dispersion_imag
_atom_type_scat_source
C C 0.0033 0.0016 'International Tables Vol C Tables 4.2.6.8 and 6.1.1.4'
H H 0.0000 0.0000 'International Tables Vol C Tables 4.2.6.8 and 6.1.1.4'
N N 0.0061 0.0033 'International Tables Vol C Tables 4.2.6.8 and 6.1.1.4'
Fe Fe 0.3463 0.8444 'International Tables Vol C Tables 4.2.6.8 and 6.1.1.4'

loop_
_geom_angle_atom_site_label_1
_geom_angle_atom_site_label_2
_geom_angle_atom_site_label_3
_geom_angle
_geom_angle_site_symmetry_1
_geom_angle_site_symmetry_3
N30 Fe1 N30 91.40(7) 6 .
N30 Fe1 N10 173.90(5) 6 .
N30 Fe1 N10 93.51(5) . .
N30 Fe1 N10 93.51(5) 6 6
N30 Fe1 N10 173.90(5) . 6
N10 Fe1 N10 81.84(7) . 6
N30 Fe1 N20 95.73(5) 6 .
N30 Fe1 N20 81.59(5) . .
N10 Fe1 N20 88.57(5) . .
N10 Fe1 N20 94.31(5) 6 .
N30 Fe1 N20 81.59(5) 6 6
N30 Fe1 N20 95.73(5) . 6
N10 Fe1 N20 94.31(5) . 6
N10 Fe1 N20 88.57(5) 6 6
N20 Fe1 N20 176.19(7) . 6
C11 N10 C15 117.61(12) . .
C11 N10 Fe1 127.26(10) . .
C15 N10 Fe1 114.94(9) . .
N10 C11 C12 122.32(14) . .
N10 C11 H11 118.8 . .
C12 C11 H11 118.8 . .
C13 C12 C11 119.39(13) . .
C13 C12 H12 120.3 . .
C11 C12 H12 120.3 . .
C12 C13 C14 119.12(14) . .
C12 C13 H13 120.4 . .
C14 C13 H13 120.4 . .
C13 C14 C15 118.59(14) . .
C13 C14 H14 120.7 . .
C15 C14 H14 120.7 . .
N10 C15 C14 122.66(13) . .
N10 C15 C15 113.70(7) . 6
C14 C15 C15 123.60(9) . 6
C21 N20 C25 117.84(12) . .
C21 N20 Fe1 127.01(10) . .
C25 N20 Fe1 115.09(9) . .
N20 C21 C22 122.95(14) . .
N20 C21 H21 118.5 . .
C22 C21 H21 118.5 . .
C21 C22 C23 119.08(14) . .
C21 C22 H22 120.5 . .
C23 C22 H22 120.5 . .
C24 C23 C22 118.80(14) . .
C24 C23 H23 120.6 . .
C22 C23 H23 120.6 . .
C23 C24 C25 119.75(14) . .
C23 C24 H24 120.1 . .
C25 C24 H24 120.1 . .
N20 C25 C24 121.55(13) . .
N20 C25 C26 113.76(12) . .
C24 C25 C26 124.67(13) . .
N30 C26 C27 121.84(13) . .
N30 C26 C25 114.04(12) . .
C27 C26 C25 124.12(13) . .
C28 C27 C26 119.35(14) . .
C28 C27 H27 120.3 . .
C26 C27 H27 120.3 . .
C27 C28 C29 118.75(14) . .
C27 C28 H28 120.6 . .
C29 C28 H28 120.6 . .
C30 C29 C28 119.35(14) . .
C30 C29 H29 120.3 . .
C28 C29 H29 120.3 . .
N30 C30 C29 122.55(14) . .
N30 C30 H30 118.7 . .
C29 C30 H30 118.7 . .
C30 N30 C26 118.16(12) . .
C30 N30 Fe1 126.45(10) . .
C26 N30 Fe1 115.31(10) . .
C101 C101 C102 60.04(7) 6_556 .
C101 C101 C110 148.74(8) 6_556 .
C102 C101 C110 151.22(13) . .
C101 C110 C111 121.00(13) . .
C101 C110 C113 119.88(14) . .
C111 C110 C113 119.09(13) . .
N112 C111 C110 178.94(17) . .
N114 C113 C110 178.70(19) . .
C101 C102 C101 59.93(14) 6_556 .
C101 C102 C120 150.04(7) 6_556 .
C101 C102 C120 150.04(7) . .
C102 C120 C121 121.22(10) . .
C102 C120 C121 121.22(10) . 6_556
C121 C120 C121 117.57(19) . 6_556
N122 C121 C120 178.95(17) . .

loop_
_geom_bond_atom_site_label_1
_geom_bond_atom_site_label_2
_geom_bond_distance
_geom_bond_site_symmetry_2
Fe1 N30 1.9653(12) 6
Fe1 N30 1.9653(12) .
Fe1 N10 1.9689(12) .
Fe1 N10 1.9689(12) 6
Fe1 N20 1.9700(11) .
Fe1 N20 1.9700(11) 6
N10 C11 1.3523(18) .
N10 C15 1.3576(18) .
C11 C12 1.381(2) .
C11 H11 0.9500 .
C12 C13 1.381(2) .
C12 H12 0.9500 .
C13 C14 1.385(2) .
C13 H13 0.9500 .
C14 C15 1.386(2) .
C14 H14 0.9500 .
C15 C15 1.477(3) 6
N20 C21 1.3484(18) .
N20 C25 1.3635(18) .
C21 C22 1.382(2) .
C21 H21 0.9500 .
C22 C23 1.386(2) .
C22 H22 0.9500 .
C23 C24 1.378(2) .
C23 H23 0.9500 .
C24 C25 1.392(2) .
C24 H24 0.9500 .
C25 C26 1.468(2) .
C26 N30 1.3587(18) .
C26 C27 1.3906(19) .
C27 C28 1.380(2) .
C27 H27 0.9500 .
C28 C29 1.384(2) .
C28 H28 0.9500 .
C29 C30 1.383(2) .
C29 H29 0.9500 .
C30 N30 1.3416(19) .
C30 H30 0.9500 .
C101 C101 1.387(3) 6_556
C101 C102 1.389(2) .
C101 C110 1.3982(19) .
C110 C111 1.420(2) .
C110 C113 1.425(2) .
C111 N112 1.156(2) .
C113 N114 1.148(2) .
C102 C101 1.389(2) 6_556
C102 C120 1.406(3) .
C120 C121 1.4205(19) .
C120 C121 1.4205(19) 6_556
C121 N122 1.147(2) .
